data_7129627
loop_
_publ_author_name
'Mo, Kangdong'
'Zhou, Xiaocong'
'Wu, Ju'
'Zhao, Yufen'

_publ_section_title
;
 Radical-induced denitration of
 <i>N</i>-(<i>p</i>-nitrophenyl)propiolamides coupled with
 dearomatization: access to phosphonylated/trifluoromethylated
 azaspiro[4.5]-trienones.
;
_journal_issue 9
_journal_name_full 'Chemical communications (Cambridge, England)'
_journal_page_first 1306
_journal_page_last 1309
_journal_paper_doi 10.1039/d1cc05724c
_journal_volume 58
_journal_year 2021
_chemical_formula_moiety 'C20 H22 N O5 P'
_chemical_formula_sum 'C20 H22 N O5 P'
_chemical_formula_weight 387.37
_space_group_crystal_system monoclinic
_space_group_IT_number 14
_space_group_name_Hall '-P 2yn'
_space_group_name_H-M_alt 'P 1 21/n 1'
_atom_sites_solution_hydrogens geom
_atom_sites_solution_primary dual
_audit_block_doi 10.5517/ccdc.csd.cc2827p9
_audit_creation_date 2021-04-01
_audit_creation_method
;
Olex2 1.2
(compiled 2018.05.29 svn.r3508 for OlexSys, GUI svn.r5506)
;
_audit_update_record
;
2021-06-02 deposited with the CCDC.	2021-12-03 downloaded from the CCDC.
;
_cell_angle_alpha 90
_cell_angle_beta 95.8190(10)
_cell_angle_gamma 90
_cell_formula_units_Z 4
_cell_length_a 8.4032(2)
_cell_length_b 12.0627(4)
_cell_length_c 19.3355(6)
_cell_measurement_reflns_used 9842
_cell_measurement_temperature 303(2)
_cell_measurement_theta_max 71.89
_cell_measurement_theta_min 4.33
_cell_volume 1949.85(10)
_computing_cell_refinement 'SAINT V8.40B (?, 2016)'
_computing_data_reduction 'SAINT V8.40B (?, 2016)'
_computing_molecular_graphics 'Olex2 (Dolomanov et al., 2009)'
_computing_publication_material 'Olex2 (Dolomanov et al., 2009)'
_computing_structure_refinement 'XL (Sheldrick, 2008)'
_computing_structure_solution 'XT (Sheldrick, 2015)'
_diffrn_ambient_temperature 303.0
_diffrn_measured_fraction_theta_full 1.000
_diffrn_measured_fraction_theta_max 0.997
_diffrn_measurement_device_type 'Bruker APEX-II CCD'
_diffrn_measurement_method '\f and \w scans'
_diffrn_radiation_type CuK\a
_diffrn_radiation_wavelength 1.54178
_diffrn_reflns_av_R_equivalents 0.0515
_diffrn_reflns_av_unetI/netI 0.0241
_diffrn_reflns_Laue_measured_fraction_full 1.000
_diffrn_reflns_Laue_measured_fraction_max 0.997
_diffrn_reflns_limit_h_max 10
_diffrn_reflns_limit_h_min -10
_diffrn_reflns_limit_k_max 14
_diffrn_reflns_limit_k_min -14
_diffrn_reflns_limit_l_max 23
_diffrn_reflns_limit_l_min -23
_diffrn_reflns_number 43223
_diffrn_reflns_point_group_measured_fraction_full 1.000
_diffrn_reflns_point_group_measured_fraction_max 0.997
_diffrn_reflns_theta_full 67.679
_diffrn_reflns_theta_max 72.263
_diffrn_reflns_theta_min 4.326
_diffrn_standards_number 0
_exptl_absorpt_coefficient_mu 5.702
_exptl_absorpt_correction_T_max 0.7536
_exptl_absorpt_correction_T_min 0.6780
_exptl_absorpt_correction_type none
_exptl_absorpt_process_details
;
SADABS-2016/2 (Bruker,2016/2) was used for absorption correction.
wR2(int) was 0.1037 before and 0.0676 after correction.
The Ratio of minimum to maximum transmission is 0.8997.
The \l/2 correction factor is Not present.
;
_exptl_crystal_density_diffrn 1.575
_exptl_crystal_F_000 925
_refine_diff_density_max 0.390
_refine_diff_density_min -0.437
_refine_diff_density_rms 0.047
_refine_ls_extinction_method none
_refine_ls_goodness_of_fit_ref 1.069
_refine_ls_hydrogen_treatment constr
_refine_ls_matrix_type full
_refine_ls_number_parameters 247
_refine_ls_number_reflns 3836
_refine_ls_number_restraints 0
_refine_ls_restrained_S_all 1.069
_refine_ls_R_factor_all 0.0563
_refine_ls_R_factor_gt 0.0491
_refine_ls_shift/su_max 0.000
_refine_ls_shift/su_mean 0.000
_refine_ls_structure_factor_coef Fsqd
_refine_ls_weighting_details 'w=1/[\s^2^(Fo^2^)+(0.0805P)^2^+0.4923P] where P=(Fo^2^+2Fc^2^)/3'
_refine_ls_weighting_scheme calc
_refine_ls_wR_factor_gt 0.1398
_refine_ls_wR_factor_ref 0.1479
_reflns_Friedel_coverage 0.000
_reflns_number_gt 3223
_reflns_number_total 3836
_reflns_threshold_expression 'I > 2\s(I)'
_cod_data_source_file d1cc05724c2.cif
_cod_data_source_block 123
_cod_depositor_comments
;

2025-01-30
Z value and formula fixed to values more according to usual
chemical conventions.                 miguel
;
_cod_original_formula_sum 'C H N O P'
_cod_original_formula_weight 74.00
_cod_original_formula_moiety '0.16(C20 H22 N O5 P)'
_cod_original_formula_units_Z 25
_cod_database_code 7129627
_shelx_shelxl_version_number 2018/3
_shelx_space_group_comment
;
The symmetry employed for this shelxl refinement is uniquely defined
by the following loop, which should always be used as a source of
symmetry information in preference to the above space-group names.
They are only intended as comments.
;
_olex2_refinement_description
;
1. Fixed Uiso
 At 1.2 times of:
  All C(H) groups, All C(H,H) groups
 At 1.5 times of:
  All C(H,H,H) groups
2.a Secondary CH2 refined with riding coordinates:
 C00O(H00H,H00N), C00P(H00O,H00P)
2.b Aromatic/amide H refined with riding coordinates:
 C00C(H00C), C00D(H00D), C00F(H00F), C00G(H00G), C00I(H00I), C00J(H00J),
 C00K(H00K), C00L(H00L), C00M(H00M)
2.c Idealised Me refined as rotating group:
 C00N(H00A,H00B,H00E), C00Q(H00Q,H00R,H00S), C00R(H00T,H00U,H00V)
;
_olex2_submission_special_instructions 'No special instructions were received'

loop_
_space_group_symop_operation_xyz
'x, y, z'
'-x+1/2, y+1/2, -z+1/2'
'-x, -y, -z'
'x-1/2, -y-1/2, z-1/2'

loop_
_atom_site_label
_atom_site_type_symbol
_atom_site_fract_x
_atom_site_fract_y
_atom_site_fract_z
_atom_site_U_iso_or_equiv
_atom_site_adp_type
_atom_site_occupancy
_atom_site_site_symmetry_order
_atom_site_calc_flag
_atom_site_refinement_flags_posn
_atom_site_refinement_flags_adp
_atom_site_refinement_flags_occupancy
_atom_site_disorder_assembly
_atom_site_disorder_group
P001 P 0.20365(6) 0.34348(4) 0.39728(2) 0.05777(19) Uani 1 1 d . . . . .
O002 O 0.09667(19) 0.38910(15) 0.34048(8) 0.0752(5) Uani 1 1 d . . . . .
O003 O 0.4641(2) 0.16766(15) 0.47359(7) 0.0773(5) Uani 1 1 d . . . . .
O004 O 0.1182(2) 0.25935(16) 0.44260(8) 0.0799(5) Uani 1 1 d . . . . .
O005 O 0.2861(3) 0.42784(15) 0.45079(9) 0.0893(6) Uani 1 1 d . . . . .
N006 N 0.5823(2) 0.15213(16) 0.37268(9) 0.0648(5) Uani 1 1 d . . . . .
O007 O 0.8748(2) 0.1364(2) 0.15302(10) 0.0933(6) Uani 1 1 d . . . . .
C008 C 0.3686(2) 0.26919(15) 0.36772(9) 0.0500(4) Uani 1 1 d . . . . .
C009 C 0.4201(2) 0.27295(15) 0.30470(9) 0.0486(4) Uani 1 1 d . . . . .
C00A C 0.3559(2) 0.33613(16) 0.24210(9) 0.0514(4) Uani 1 1 d . . . . .
C00B C 0.5677(2) 0.19913(17) 0.30256(10) 0.0547(4) Uani 1 1 d . . . . .
C00C C 0.5396(2) 0.10898(16) 0.24919(10) 0.0561(4) Uani 1 1 d . . . . .
H00C H 0.450401 0.063668 0.250365 0.067 Uiso 1 1 calc R . . . .
C00D C 0.6368(2) 0.09134(18) 0.20047(11) 0.0604(5) Uani 1 1 d . . . . .
H00D H 0.612987 0.034546 0.168565 0.073 Uiso 1 1 calc R . . . .
C00E C 0.4730(3) 0.19209(17) 0.41284(10) 0.0587(5) Uani 1 1 d . . . . .
C00F C 0.2401(3) 0.2897(2) 0.19486(11) 0.0658(5) Uani 1 1 d . . . . .
H00F H 0.203118 0.218456 0.202404 0.079 Uiso 1 1 calc R . . . .
C00G C 0.7134(2) 0.26837(19) 0.29323(12) 0.0669(6) Uani 1 1 d . . . . .
H00G H 0.736673 0.327609 0.323345 0.080 Uiso 1 1 calc R . . . .
C00H C 0.7804(3) 0.1582(2) 0.19516(11) 0.0652(5) Uani 1 1 d . . . . .
C00I C 0.8091(3) 0.2496(2) 0.24487(13) 0.0695(6) Uani 1 1 d . . . . .
H00I H 0.897309 0.295357 0.242102 0.083 Uiso 1 1 calc R . . . .
C00J C 0.4100(3) 0.44214(19) 0.23025(14) 0.0731(6) Uani 1 1 d . . . . .
H00J H 0.486480 0.475161 0.261837 0.088 Uiso 1 1 calc R . . . .
C00K C 0.3492(4) 0.4989(2) 0.17077(16) 0.0942(9) Uani 1 1 d . . . . .
H00K H 0.386813 0.569608 0.162184 0.113 Uiso 1 1 calc R . . . .
C00L C 0.1789(3) 0.3479(3) 0.13661(12) 0.0842(8) Uani 1 1 d . . . . .
H00L H 0.099979 0.316136 0.105646 0.101 Uiso 1 1 calc R . . . .
C00M C 0.2335(4) 0.4511(3) 0.12437(14) 0.0920(9) Uani 1 1 d . . . . .
H00M H 0.192955 0.489665 0.084787 0.110 Uiso 1 1 calc R . . . .
C00N C 0.7032(4) 0.0709(3) 0.39638(15) 0.0972(9) Uani 1 1 d . . . . .
H00A H 0.692701 0.007056 0.366590 0.146 Uiso 1 1 calc GR . . . .
H00B H 0.689174 0.049096 0.443138 0.146 Uiso 1 1 calc GR . . . .
H00E H 0.807535 0.102683 0.395089 0.146 Uiso 1 1 calc GR . . . .
C00O C 0.2903(5) 0.5451(3) 0.4443(2) 0.1080(10) Uani 1 1 d . . . . .
H00H H 0.204367 0.569495 0.410473 0.130 Uiso 1 1 calc R . . . .
H00N H 0.391049 0.567674 0.428241 0.130 Uiso 1 1 calc R . . . .
C00P C 0.1413(5) 0.2561(3) 0.51811(15) 0.1058(10) Uani 1 1 d . . . . .
H00O H 0.254452 0.249714 0.533369 0.127 Uiso 1 1 calc R . . . .
H00P H 0.102456 0.324495 0.536744 0.127 Uiso 1 1 calc R . . . .
C00Q C 0.2731(6) 0.5951(3) 0.5104(2) 0.1428(18) Uani 1 1 d . . . . .
H00Q H 0.282883 0.674155 0.506584 0.214 Uiso 1 1 calc GR . . . .
H00R H 0.354917 0.567692 0.544286 0.214 Uiso 1 1 calc GR . . . .
H00S H 0.169853 0.577134 0.524445 0.214 Uiso 1 1 calc GR . . . .
C00R C 0.0591(5) 0.1659(4) 0.54342(19) 0.1290(14) Uani 1 1 d . . . . .
H00T H 0.084697 0.099685 0.519306 0.194 Uiso 1 1 calc GR . . . .
H00U H -0.053979 0.179149 0.536020 0.194 Uiso 1 1 calc GR . . . .
H00V H 0.090408 0.157094 0.592254 0.194 Uiso 1 1 calc GR . . . .

loop_
_atom_site_aniso_label
_atom_site_aniso_U_11
_atom_site_aniso_U_22
_atom_site_aniso_U_33
_atom_site_aniso_U_23
_atom_site_aniso_U_13
_atom_site_aniso_U_12
P001 0.0690(3) 0.0595(3) 0.0447(3) -0.0047(2) 0.0048(2) 0.0088(2)
O002 0.0756(9) 0.0895(11) 0.0596(9) 0.0021(8) 0.0026(7) 0.0269(8)
O003 0.1021(12) 0.0840(11) 0.0432(8) 0.0042(7) -0.0055(7) 0.0174(9)
O004 0.0838(10) 0.0983(12) 0.0589(9) 0.0031(8) 0.0141(8) -0.0092(9)
O005 0.1303(15) 0.0641(10) 0.0700(10) -0.0212(8) -0.0070(10) 0.0111(10)
N006 0.0656(10) 0.0726(11) 0.0535(9) 0.0014(8) -0.0066(8) 0.0176(8)
O007 0.0798(11) 0.1237(16) 0.0804(11) -0.0122(11) 0.0273(9) 0.0021(11)
C008 0.0587(10) 0.0472(9) 0.0427(9) -0.0026(7) -0.0024(7) -0.0003(7)
C009 0.0523(9) 0.0454(9) 0.0466(9) -0.0042(7) -0.0016(7) -0.0028(7)
C00A 0.0580(10) 0.0539(10) 0.0432(9) 0.0017(7) 0.0092(7) 0.0050(8)
C00B 0.0524(9) 0.0586(11) 0.0518(10) -0.0055(8) -0.0007(7) 0.0021(8)
C00C 0.0534(9) 0.0526(10) 0.0609(11) -0.0048(9) -0.0006(8) -0.0003(8)
C00D 0.0635(11) 0.0593(11) 0.0572(11) -0.0092(9) 0.0000(9) 0.0062(9)
C00E 0.0688(11) 0.0580(11) 0.0466(10) -0.0038(8) -0.0076(8) 0.0043(9)
C00F 0.0678(12) 0.0766(14) 0.0514(11) 0.0016(10) -0.0017(9) 0.0052(10)
C00G 0.0563(11) 0.0685(13) 0.0739(13) -0.0176(11) -0.0023(9) -0.0069(9)
C00H 0.0580(11) 0.0782(14) 0.0593(12) 0.0011(10) 0.0049(9) 0.0095(10)
C00I 0.0518(10) 0.0775(14) 0.0785(14) -0.0042(11) 0.0035(10) -0.0082(10)
C00J 0.0826(14) 0.0568(12) 0.0811(15) 0.0084(11) 0.0144(12) -0.0001(10)
C00K 0.119(2) 0.0701(15) 0.101(2) 0.0343(15) 0.0482(19) 0.0243(15)
C00L 0.0892(17) 0.114(2) 0.0476(12) 0.0033(12) -0.0020(11) 0.0296(15)
C00M 0.111(2) 0.113(2) 0.0561(13) 0.0263(14) 0.0249(14) 0.0522(18)
C00N 0.0935(18) 0.114(2) 0.0802(17) 0.0072(15) -0.0129(14) 0.0473(17)
C00O 0.126(3) 0.0751(18) 0.122(3) 0.0012(17) 0.004(2) -0.0048(17)
C00P 0.118(2) 0.139(3) 0.0634(15) 0.0141(17) 0.0223(15) -0.002(2)
C00Q 0.165(4) 0.098(3) 0.154(4) -0.070(3) -0.039(3) 0.033(2)
C00R 0.140(3) 0.148(4) 0.101(2) 0.051(2) 0.021(2) -0.006(3)

loop_
_atom_type_symbol
_atom_type_description
_atom_type_scat_dispersion_real
_atom_type_scat_dispersion_imag
_atom_type_scat_source
C C 0.0181 0.0091 'International Tables Vol C Tables 4.2.6.8 and 6.1.1.4'
H H 0.0000 0.0000 'International Tables Vol C Tables 4.2.6.8 and 6.1.1.4'
N N 0.0311 0.0180 'International Tables Vol C Tables 4.2.6.8 and 6.1.1.4'
O O 0.0492 0.0322 'International Tables Vol C Tables 4.2.6.8 and 6.1.1.4'
P P 0.2955 0.4335 'International Tables Vol C Tables 4.2.6.8 and 6.1.1.4'

loop_
_geom_angle_atom_site_label_1
_geom_angle_atom_site_label_2
_geom_angle_atom_site_label_3
_geom_angle
_geom_angle_site_symmetry_1
_geom_angle_site_symmetry_3
_geom_angle_publ_flag
O002 P001 O004 112.65(11) . . ?
O002 P001 O005 116.88(11) . . ?
O002 P001 C008 112.77(9) . . ?
O004 P001 C008 105.57(10) . . ?
O005 P001 O004 104.47(10) . . ?
O005 P001 C008 103.38(10) . . ?
C00P O004 P001 124.0(2) . . ?
C00O O005 P001 127.1(2) . . ?
C00E N006 C00B 113.35(16) . . ?
C00E N006 C00N 123.7(2) . . ?
C00N N006 C00B 123.0(2) . . ?
C009 C008 P001 127.40(14) . . ?
C009 C008 C00E 109.14(17) . . ?
C00E C008 P001 123.46(14) . . ?
C008 C009 C00A 129.56(17) . . ?
C008 C009 C00B 110.11(16) . . ?
C00A C009 C00B 120.33(16) . . ?
C00F C00A C009 120.21(18) . . ?
C00F C00A C00J 119.1(2) . . ?
C00J C00A C009 120.73(19) . . ?
N006 C00B C009 101.10(15) . . ?
N006 C00B C00C 110.42(17) . . ?
N006 C00B C00G 109.42(16) . . ?
C00C C00B C009 111.64(15) . . ?
C00C C00B C00G 113.07(17) . . ?
C00G C00B C009 110.53(17) . . ?
C00D C00C C00B 122.67(18) . . ?
C00C C00D C00H 122.22(19) . . ?
O003 C00E N006 125.4(2) . . ?
O003 C00E C008 128.4(2) . . ?
N006 C00E C008 106.22(16) . . ?
C00L C00F C00A 120.7(2) . . ?
C00I C00G C00B 123.6(2) . . ?
O007 C00H C00D 121.6(2) . . ?
O007 C00H C00I 121.6(2) . . ?
C00D C00H C00I 116.77(19) . . ?
C00G C00I C00H 121.6(2) . . ?
C00A C00J C00K 119.5(3) . . ?
C00M C00K C00J 120.5(3) . . ?
C00M C00L C00F 120.3(3) . . ?
C00L C00M C00K 119.9(2) . . ?
O005 C00O C00Q 109.6(3) . . ?
C00R C00P O004 110.6(3) . . ?

loop_
_geom_bond_atom_site_label_1
_geom_bond_atom_site_label_2
_geom_bond_distance
_geom_bond_site_symmetry_2
_geom_bond_publ_flag
P001 O002 1.4550(15) . ?
P001 O004 1.5624(18) . ?
P001 O005 1.5623(17) . ?
P001 C008 1.7920(19) . ?
O003 C00E 1.221(3) . ?
O004 C00P 1.454(3) . ?
O005 C00O 1.421(4) . ?
N006 C00B 1.463(3) . ?
N006 C00E 1.351(3) . ?
N006 C00N 1.452(3) . ?
O007 C00H 1.222(3) . ?
C008 C009 1.335(3) . ?
C008 C00E 1.497(3) . ?
C009 C00A 1.485(2) . ?
C009 C00B 1.531(3) . ?
C00A C00F 1.384(3) . ?
C00A C00J 1.384(3) . ?
C00B C00C 1.501(3) . ?
C00B C00G 1.508(3) . ?
C00C C00D 1.325(3) . ?
C00D C00H 1.464(3) . ?
C00F C00L 1.382(3) . ?
C00G C00I 1.314(3) . ?
C00H C00I 1.466(3) . ?
C00J C00K 1.390(4) . ?
C00K C00M 1.381(5) . ?
C00L C00M 1.356(5) . ?
C00O C00Q 1.433(5) . ?
C00P C00R 1.403(5) . ?
